data_7063636
loop_
_publ_author_name
'Mantoo, Imtiyaz Ahmad'
'Prasad, Chandra Prakash'
'Yousuf, Imtiyaz'

_publ_section_title
;
 Evaluation of biomolecular interactions and in vitro cytotoxic activity
 of mononuclear and polymeric copper(ii)-based complexes against
 triple-negative breast cancer cells
;
_journal_name_full 'New Journal of Chemistry'
_journal_paper_doi 10.1039/D4NJ04052J
_journal_year 2025
_chemical_formula_sum 'C25 H25 Cu N3 O7'
_chemical_formula_weight 543.02
_space_group_crystal_system triclinic
_space_group_IT_number 2
_space_group_name_Hall '-P 1'
_space_group_name_H-M_alt 'P -1'
_atom_sites_solution_hydrogens geom
_audit_creation_method SHELXL-2018/3
_audit_update_record
;
2024-09-11 deposited with the CCDC.	2025-01-22 downloaded from the CCDC.
;
_cell_angle_alpha 85.1100(10)
_cell_angle_beta 71.3550(10)
_cell_angle_gamma 87.3750(10)
_cell_formula_units_Z 2
_cell_length_a 9.7609(2)
_cell_length_b 11.0239(2)
_cell_length_c 11.6286(2)
_cell_measurement_reflns_used 23149
_cell_measurement_temperature 293(2)
_cell_measurement_theta_max 27.0040
_cell_measurement_theta_min 2.1990
_cell_volume 1181.06(4)
_computing_structure_refinement 'SHELXL-2018/3 (Sheldrick, 2018)'
_computing_structure_solution 'SHELXT 2018/2 (Sheldrick, 2018)'
_diffrn_ambient_temperature 293(2)
_diffrn_detector 'Image Plate'
_diffrn_detector_type 'Rigaku IP'
_diffrn_measured_fraction_theta_full 1.000
_diffrn_measured_fraction_theta_max 0.963
_diffrn_measurement_device 'four-circle diffractometer'
_diffrn_measurement_method '\w scans'
_diffrn_radiation_monochromator graphite
_diffrn_radiation_probe x-ray
_diffrn_radiation_type 'Mo K\a'
_diffrn_radiation_wavelength 0.71073
_diffrn_reflns_av_R_equivalents 0.0322
_diffrn_reflns_av_unetI/netI 0.0238
_diffrn_reflns_Laue_measured_fraction_full 1.000
_diffrn_reflns_Laue_measured_fraction_max 0.963
_diffrn_reflns_limit_h_max 12
_diffrn_reflns_limit_h_min -12
_diffrn_reflns_limit_k_max 14
_diffrn_reflns_limit_k_min -14
_diffrn_reflns_limit_l_max 14
_diffrn_reflns_limit_l_min -14
_diffrn_reflns_number 34711
_diffrn_reflns_point_group_measured_fraction_full 1.000
_diffrn_reflns_point_group_measured_fraction_max 0.963
_diffrn_reflns_theta_full 25.242
_diffrn_reflns_theta_max 27.283
_diffrn_reflns_theta_min 1.853
_diffrn_source 'sealed X-ray tube'
_diffrn_source_target Mo
_exptl_absorpt_coefficient_mu 0.977
_exptl_absorpt_correction_T_max 1.00000
_exptl_absorpt_correction_T_min 0.70960
_exptl_absorpt_correction_type multi-scan
_exptl_crystal_colour 'clear bluish'
_exptl_crystal_density_diffrn 1.527
_exptl_crystal_description block
_exptl_crystal_F_000 562
_exptl_crystal_recrystallization_method 'Re-crystallisation from solvent'
_exptl_crystal_size_max 0.25
_exptl_crystal_size_mid 0.17
_exptl_crystal_size_min 0.13
_refine_diff_density_max 0.365
_refine_diff_density_min -0.555
_refine_diff_density_rms 0.054
_refine_ls_extinction_method none
_refine_ls_goodness_of_fit_ref 1.067
_refine_ls_hydrogen_treatment constr
_refine_ls_matrix_type full
_refine_ls_number_parameters 330
_refine_ls_number_reflns 5108
_refine_ls_number_restraints 0
_refine_ls_restrained_S_all 1.067
_refine_ls_R_factor_all 0.0408
_refine_ls_R_factor_gt 0.0344
_refine_ls_shift/su_max 0.001
_refine_ls_shift/su_mean 0.000
_refine_ls_structure_factor_coef Fsqd
_refine_ls_weighting_details 'w=1/[\s^2^(Fo^2^)+(0.0427P)^2^+0.6855P] where P=(Fo^2^+2Fc^2^)/3'
_refine_ls_weighting_scheme calc
_refine_ls_wR_factor_gt 0.0914
_refine_ls_wR_factor_ref 0.0945
_reflns_Friedel_coverage 0.000
_reflns_number_gt 4434
_reflns_number_total 5108
_reflns_threshold_expression 'I > 2\s(I)'
_cod_data_source_file d4nj04052j2.cif
_cod_data_source_block cu
_cod_database_code 7063636
_shelx_shelxl_version_number 2018/3
_shelx_space_group_comment
;
The symmetry employed for this shelxl refinement is uniquely defined
by the following loop, which should always be used as a source of
symmetry information in preference to the above space-group names.
They are only intended as comments.
;

loop_
_space_group_symop_operation_xyz
'x, y, z'
'-x, -y, -z'

loop_
_atom_site_label
_atom_site_type_symbol
_atom_site_fract_x
_atom_site_fract_y
_atom_site_fract_z
_atom_site_U_iso_or_equiv
_atom_site_adp_type
_atom_site_occupancy
_atom_site_site_symmetry_order
_atom_site_calc_flag
_atom_site_refinement_flags_posn
_atom_site_refinement_flags_adp
_atom_site_refinement_flags_occupancy
_atom_site_disorder_assembly
_atom_site_disorder_group
Cu1 Cu 0.49755(3) 0.70426(3) 0.77168(2) 0.03517(10) Uani 1 1 d . . . . .
O22 O 0.77217(14) 0.65178(15) 0.43572(13) 0.0350(3) Uani 1 1 d . . . . .
O21 O 0.65972(15) 0.69612(15) 0.62470(13) 0.0375(4) Uani 1 1 d . . . . .
O26 O 0.40067(17) 0.65170(16) 0.93556(13) 0.0417(4) Uani 1 1 d . . . . .
O27 O 0.59811(18) 0.83044(15) 0.82300(14) 0.0429(4) Uani 1 1 d . . . . .
N13 N 0.37866(16) 0.61059(14) 0.70983(14) 0.0243(3) Uani 1 1 d . . . . .
O25 O 0.00956(16) 0.65465(19) 0.49423(15) 0.0500(5) Uani 1 1 d . . . . .
H25 H -0.060337 0.653409 0.469754 0.075 Uiso 1 1 calc R U . . .
O24 O 0.12282(17) 0.72634(19) 0.30431(15) 0.0523(5) Uani 1 1 d . . . . .
O32 O 0.3637(2) 0.89952(17) 0.69982(17) 0.0539(5) Uani 1 1 d . . . . .
N29 N 0.6636(2) 0.92245(17) 0.96182(17) 0.0366(4) Uani 1 1 d . . . . .
C14 C 0.38539(19) 0.63754(16) 0.58632(16) 0.0223(4) Uani 1 1 d . . . . .
C20 C 0.65950(19) 0.66925(18) 0.52100(17) 0.0262(4) Uani 1 1 d . . . . .
C12 C 0.28519(19) 0.53057(17) 0.77603(17) 0.0257(4) Uani 1 1 d . . . . .
H12 H 0.233380 0.491162 0.736093 0.031 Uiso 1 1 calc R U . . .
N34 N 0.2464(2) 0.99602(19) 0.57647(19) 0.0464(5) Uani 1 1 d . . . . .
C19 C 0.2585(2) 0.64287(18) 0.55460(17) 0.0258(4) Uani 1 1 d . . . . .
H19 H 0.170781 0.624834 0.614067 0.031 Uiso 1 1 calc R U . . .
C15 C 0.51743(19) 0.66469(17) 0.49603(17) 0.0239(4) Uani 1 1 d . . . . .
C18 C 0.2615(2) 0.67451(18) 0.43628(18) 0.0265(4) Uani 1 1 d . . . . .
C2 C 0.2545(2) 0.49757(18) 0.90185(17) 0.0270(4) Uani 1 1 d . . . . .
C17 C 0.3924(2) 0.69952(19) 0.34637(18) 0.0299(4) Uani 1 1 d . . . . .
H17 H 0.395121 0.720347 0.266487 0.036 Uiso 1 1 calc R U . . .
C3 C 0.1510(2) 0.40141(18) 0.95832(18) 0.0280(4) Uani 1 1 d . . . . .
C16 C 0.5183(2) 0.69320(18) 0.37659(18) 0.0284(4) Uani 1 1 d . . . . .
H16 H 0.605963 0.708322 0.315855 0.034 Uiso 1 1 calc R U . . .
C23 C 0.1243(2) 0.6874(2) 0.40324(19) 0.0311(4) Uani 1 1 d . . . . .
C8 C 0.1214(2) 0.36629(19) 1.08359(19) 0.0334(5) Uani 1 1 d . . . . .
C28 C 0.6081(2) 0.8325(2) 0.9263(2) 0.0340(5) Uani 1 1 d . . . . .
H28 H 0.574297 0.766181 0.981843 0.041 Uiso 1 1 calc R U . . .
C11 C 0.3161(2) 0.5589(2) 0.97502(19) 0.0326(4) Uani 1 1 d . . . . .
C4 C 0.0744(2) 0.3426(2) 0.8951(2) 0.0350(5) Uani 1 1 d . . . . .
H4 H 0.092115 0.363107 0.812439 0.042 Uiso 1 1 calc R U . . .
C9 C 0.1916(3) 0.4263(2) 1.1519(2) 0.0409(5) Uani 1 1 d . . . . .
H9 H 0.173896 0.401831 1.233777 0.049 Uiso 1 1 calc R U . . .
C7 C 0.0200(3) 0.2739(2) 1.1397(2) 0.0421(5) Uani 1 1 d . . . . .
H7 H 0.003040 0.249450 1.221471 0.051 Uiso 1 1 calc R U . . .
C33 C 0.3505(3) 0.9270(2) 0.5999(2) 0.0452(6) Uani 1 1 d . . . . .
H33 H 0.420640 0.896348 0.533470 0.054 Uiso 1 1 calc R U . . .
C10 C 0.2834(3) 0.5180(2) 1.1008(2) 0.0403(5) Uani 1 1 d . . . . .
H10 H 0.326658 0.555617 1.148574 0.048 Uiso 1 1 calc R U . . .
C5 C -0.0257(3) 0.2557(2) 0.9536(2) 0.0426(5) Uani 1 1 d . . . . .
H5 H -0.076242 0.219949 0.910190 0.051 Uiso 1 1 calc R U . . .
C6 C -0.0532(3) 0.2202(2) 1.0761(2) 0.0472(6) Uani 1 1 d . . . . .
H6 H -0.120580 0.160559 1.114359 0.057 Uiso 1 1 calc R U . . .
C31 C 0.6779(3) 0.9181(3) 1.0830(2) 0.0602(8) Uani 1 1 d . . . . .
H31A H 0.634565 0.845445 1.129115 0.090 Uiso 1 1 calc R U . . .
H31B H 0.630033 0.988117 1.123282 0.090 Uiso 1 1 calc R U . . .
H31C H 0.778463 0.918024 1.076383 0.090 Uiso 1 1 calc R U . . .
C30 C 0.7227(3) 1.0263(3) 0.8795(3) 0.0640(8) Uani 1 1 d . . . . .
H30A H 0.826345 1.020291 0.853204 0.096 Uiso 1 1 calc R U . . .
H30B H 0.691656 1.099581 0.920425 0.096 Uiso 1 1 calc R U . . .
H30C H 0.689299 1.028139 0.810160 0.096 Uiso 1 1 calc R U . . .
C36 C 0.1331(3) 1.0470(3) 0.6747(3) 0.0752(10) Uani 1 1 d . . . . .
H36A H 0.044958 1.004507 0.688227 0.113 Uiso 1 1 calc R U . . .
H36B H 0.118830 1.131659 0.653566 0.113 Uiso 1 1 calc R U . . .
H36C H 0.160145 1.038665 0.747423 0.113 Uiso 1 1 calc R U . . .
C35 C 0.2365(4) 1.0150(3) 0.4543(3) 0.0746(10) Uani 1 1 d . . . . .
H35A H 0.326287 0.990892 0.396631 0.112 Uiso 1 1 calc R U . . .
H35B H 0.216728 1.099527 0.437351 0.112 Uiso 1 1 calc R U . . .
H35C H 0.159848 0.966984 0.448099 0.112 Uiso 1 1 calc R U . . .

loop_
_atom_site_aniso_label
_atom_site_aniso_U_11
_atom_site_aniso_U_22
_atom_site_aniso_U_33
_atom_site_aniso_U_23
_atom_site_aniso_U_13
_atom_site_aniso_U_12
Cu1 0.03005(15) 0.04999(18) 0.02828(15) -0.01035(11) -0.00975(11) -0.01229(11)
O22 0.0171(6) 0.0573(10) 0.0313(8) -0.0070(7) -0.0079(6) -0.0006(6)
O21 0.0222(7) 0.0628(10) 0.0309(8) -0.0127(7) -0.0097(6) -0.0076(7)
O26 0.0415(9) 0.0571(10) 0.0291(8) -0.0082(7) -0.0113(7) -0.0183(7)
O27 0.0480(9) 0.0526(10) 0.0340(8) -0.0081(7) -0.0183(7) -0.0160(8)
N13 0.0206(7) 0.0312(8) 0.0221(8) -0.0031(6) -0.0079(6) -0.0013(6)
O25 0.0219(7) 0.0913(14) 0.0395(9) 0.0117(9) -0.0163(7) -0.0112(8)
O24 0.0327(8) 0.0918(14) 0.0363(9) 0.0066(9) -0.0196(7) 0.0015(8)
O32 0.0594(11) 0.0556(11) 0.0545(11) -0.0115(9) -0.0281(9) 0.0063(9)
N29 0.0354(10) 0.0428(10) 0.0369(10) -0.0139(8) -0.0160(8) -0.0029(8)
C14 0.0209(8) 0.0243(9) 0.0239(9) -0.0044(7) -0.0095(7) -0.0003(7)
C20 0.0200(9) 0.0311(10) 0.0293(10) -0.0015(8) -0.0104(8) -0.0026(7)
C12 0.0217(9) 0.0302(10) 0.0275(10) -0.0048(8) -0.0105(8) -0.0004(7)
N34 0.0564(13) 0.0422(11) 0.0419(11) -0.0001(9) -0.0182(10) -0.0015(10)
C19 0.0192(9) 0.0316(10) 0.0273(10) -0.0026(8) -0.0078(7) -0.0032(7)
C15 0.0184(8) 0.0265(9) 0.0288(10) -0.0043(7) -0.0095(7) -0.0008(7)
C18 0.0215(9) 0.0321(10) 0.0288(10) -0.0044(8) -0.0118(8) -0.0002(7)
C2 0.0248(9) 0.0320(10) 0.0249(9) -0.0027(8) -0.0092(8) 0.0013(8)
C17 0.0257(9) 0.0411(11) 0.0246(10) -0.0022(8) -0.0108(8) 0.0006(8)
C3 0.0240(9) 0.0306(10) 0.0269(10) 0.0001(8) -0.0058(8) 0.0032(8)
C16 0.0198(9) 0.0371(11) 0.0267(10) -0.0027(8) -0.0051(8) -0.0015(8)
C23 0.0239(10) 0.0401(11) 0.0329(11) -0.0053(9) -0.0136(8) 0.0014(8)
C8 0.0331(11) 0.0353(11) 0.0285(10) 0.0007(8) -0.0073(9) 0.0082(9)
C28 0.0320(11) 0.0389(12) 0.0347(11) -0.0085(9) -0.0142(9) -0.0003(9)
C11 0.0287(10) 0.0427(12) 0.0282(10) -0.0059(9) -0.0107(8) -0.0006(9)
C4 0.0354(11) 0.0356(11) 0.0341(11) 0.0024(9) -0.0119(9) -0.0060(9)
C9 0.0451(13) 0.0521(14) 0.0251(10) 0.0006(10) -0.0126(10) 0.0053(11)
C7 0.0437(13) 0.0418(13) 0.0311(11) 0.0077(9) -0.0014(10) 0.0032(10)
C33 0.0488(14) 0.0366(12) 0.0463(14) -0.0086(10) -0.0080(11) -0.0036(10)
C10 0.0431(12) 0.0552(14) 0.0280(11) -0.0086(10) -0.0172(10) -0.0007(11)
C5 0.0427(13) 0.0394(12) 0.0459(13) 0.0019(10) -0.0142(11) -0.0102(10)
C6 0.0420(13) 0.0397(13) 0.0518(15) 0.0080(11) -0.0052(11) -0.0097(10)
C31 0.0747(19) 0.0726(19) 0.0502(16) -0.0208(14) -0.0400(15) 0.0024(15)
C30 0.0676(19) 0.0658(19) 0.0576(17) -0.0088(14) -0.0128(14) -0.0338(15)
C36 0.0618(19) 0.087(2) 0.0619(19) 0.0112(17) -0.0061(15) 0.0247(17)
C35 0.117(3) 0.0614(19) 0.0592(19) 0.0057(15) -0.049(2) -0.0099(18)

loop_
_atom_type_symbol
_atom_type_description
_atom_type_scat_dispersion_real
_atom_type_scat_dispersion_imag
_atom_type_scat_source
C C 0.0033 0.0016 'International Tables Vol C Tables 4.2.6.8 and 6.1.1.4'
H H 0.0000 0.0000 'International Tables Vol C Tables 4.2.6.8 and 6.1.1.4'
Cu Cu 0.3201 1.2651 'International Tables Vol C Tables 4.2.6.8 and 6.1.1.4'
N N 0.0061 0.0033 'International Tables Vol C Tables 4.2.6.8 and 6.1.1.4'
O O 0.0106 0.0060 'International Tables Vol C Tables 4.2.6.8 and 6.1.1.4'

loop_
_geom_angle_atom_site_label_1
_geom_angle_atom_site_label_2
_geom_angle_atom_site_label_3
_geom_angle
_geom_angle_site_symmetry_1
_geom_angle_site_symmetry_3
_geom_angle_publ_flag
O26 Cu1 N13 93.49(7) . . ?
O26 Cu1 O21 151.06(7) . . ?
N13 Cu1 O21 92.45(6) . . ?
O26 Cu1 O27 91.07(7) . . ?
N13 Cu1 O27 167.72(7) . . ?
O21 Cu1 O27 89.03(7) . . ?
C20 O21 Cu1 128.07(12) . . ?
C11 O26 Cu1 127.10(14) . . ?
C28 O27 Cu1 124.67(15) . . ?
C12 N13 C14 118.21(15) . . ?
C12 N13 Cu1 124.25(13) . . ?
C14 N13 Cu1 117.35(12) . . ?
C23 O25 H25 109.5 . . ?
C28 N29 C30 121.2(2) . . ?
C28 N29 C31 121.5(2) . . ?
C30 N29 C31 117.1(2) . . ?
C19 C14 C15 119.15(17) . . ?
C19 C14 N13 119.97(16) . . ?
C15 C14 N13 120.82(16) . . ?
O22 C20 O21 122.97(17) . . ?
O22 C20 C15 117.67(17) . . ?
O21 C20 C15 119.27(17) . . ?
N13 C12 C2 126.98(17) . . ?
N13 C12 H12 116.5 . . ?
C2 C12 H12 116.5 . . ?
C33 N34 C36 120.2(2) . . ?
C33 N34 C35 121.5(2) . . ?
C36 N34 C35 118.2(3) . . ?
C18 C19 C14 121.03(17) . . ?
C18 C19 H19 119.5 . . ?
C14 C19 H19 119.5 . . ?
C16 C15 C14 118.82(16) . . ?
C16 C15 C20 117.39(16) . . ?
C14 C15 C20 123.76(17) . . ?
C19 C18 C17 119.91(17) . . ?
C19 C18 C23 121.15(17) . . ?
C17 C18 C23 118.89(17) . . ?
C12 C2 C11 121.85(18) . . ?
C12 C2 C3 118.72(17) . . ?
C11 C2 C3 119.36(18) . . ?
C16 C17 C18 119.45(18) . . ?
C16 C17 H17 120.3 . . ?
C18 C17 H17 120.3 . . ?
C4 C3 C8 117.36(19) . . ?
C4 C3 C2 123.44(18) . . ?
C8 C3 C2 119.18(18) . . ?
C17 C16 C15 121.60(18) . . ?
C17 C16 H16 119.2 . . ?
C15 C16 H16 119.2 . . ?
O24 C23 O25 124.86(18) . . ?
O24 C23 C18 122.26(19) . . ?
O25 C23 C18 112.86(17) . . ?
C3 C8 C7 119.7(2) . . ?
C3 C8 C9 119.3(2) . . ?
C7 C8 C9 121.0(2) . . ?
O27 C28 N29 123.7(2) . . ?
O27 C28 H28 118.1 . . ?
N29 C28 H28 118.1 . . ?
O26 C11 C2 124.19(19) . . ?
O26 C11 C10 117.16(19) . . ?
C2 C11 C10 118.65(19) . . ?
C5 C4 C3 121.1(2) . . ?
C5 C4 H4 119.4 . . ?
C3 C4 H4 119.4 . . ?
C10 C9 C8 121.6(2) . . ?
C10 C9 H9 119.2 . . ?
C8 C9 H9 119.2 . . ?
C6 C7 C8 121.3(2) . . ?
C6 C7 H7 119.3 . . ?
C8 C7 H7 119.3 . . ?
O32 C33 N34 126.6(2) . . ?
O32 C33 H33 116.7 . . ?
N34 C33 H33 116.7 . . ?
C9 C10 C11 121.8(2) . . ?
C9 C10 H10 119.1 . . ?
C11 C10 H10 119.1 . . ?
C4 C5 C6 121.5(2) . . ?
C4 C5 H5 119.3 . . ?
C6 C5 H5 119.3 . . ?
C7 C6 C5 119.0(2) . . ?
C7 C6 H6 120.5 . . ?
C5 C6 H6 120.5 . . ?
N29 C31 H31A 109.5 . . ?
N29 C31 H31B 109.5 . . ?
H31A C31 H31B 109.5 . . ?
N29 C31 H31C 109.5 . . ?
H31A C31 H31C 109.5 . . ?
H31B C31 H31C 109.5 . . ?
N29 C30 H30A 109.5 . . ?
N29 C30 H30B 109.5 . . ?
H30A C30 H30B 109.5 . . ?
N29 C30 H30C 109.5 . . ?
H30A C30 H30C 109.5 . . ?
H30B C30 H30C 109.5 . . ?
N34 C36 H36A 109.5 . . ?
N34 C36 H36B 109.5 . . ?
H36A C36 H36B 109.5 . . ?
N34 C36 H36C 109.5 . . ?
H36A C36 H36C 109.5 . . ?
H36B C36 H36C 109.5 . . ?
N34 C35 H35A 109.5 . . ?
N34 C35 H35B 109.5 . . ?
H35A C35 H35B 109.5 . . ?
N34 C35 H35C 109.5 . . ?
H35A C35 H35C 109.5 . . ?
H35B C35 H35C 109.5 . . ?

loop_
_geom_bond_atom_site_label_1
_geom_bond_atom_site_label_2
_geom_bond_distance
_geom_bond_site_symmetry_2
_geom_bond_publ_flag
Cu1 O26 1.8897(15) . ?
Cu1 N13 1.9236(15) . ?
Cu1 O21 1.9283(14) . ?
Cu1 O27 1.9737(15) . ?
O22 C20 1.243(2) . ?
O21 C20 1.267(2) . ?
O26 C11 1.302(3) . ?
O27 C28 1.239(2) . ?
N13 C12 1.308(2) . ?
N13 C14 1.423(2) . ?
O25 C23 1.311(3) . ?
O25 H25 0.8200 . ?
O24 C23 1.197(3) . ?
O32 C33 1.221(3) . ?
N29 C28 1.307(3) . ?
N29 C30 1.442(3) . ?
N29 C31 1.456(3) . ?
C14 C19 1.398(2) . ?
C14 C15 1.403(3) . ?
C20 C15 1.509(2) . ?
C12 C2 1.415(3) . ?
C12 H12 0.9300 . ?
N34 C33 1.325(3) . ?
N34 C36 1.445(4) . ?
N34 C35 1.452(3) . ?
C19 C18 1.382(3) . ?
C19 H19 0.9300 . ?
C15 C16 1.395(3) . ?
C18 C17 1.389(3) . ?
C18 C23 1.505(3) . ?
C2 C11 1.416(3) . ?
C2 C3 1.460(3) . ?
C17 C16 1.380(3) . ?
C17 H17 0.9300 . ?
C3 C4 1.413(3) . ?
C3 C8 1.414(3) . ?
C16 H16 0.9300 . ?
C8 C7 1.417(3) . ?
C8 C9 1.421(3) . ?
C28 H28 0.9300 . ?
C11 C10 1.431(3) . ?
C4 C5 1.373(3) . ?
C4 H4 0.9300 . ?
C9 C10 1.347(3) . ?
C9 H9 0.9300 . ?
C7 C6 1.363(4) . ?
C7 H7 0.9300 . ?
C33 H33 0.9300 . ?
C10 H10 0.9300 . ?
C5 C6 1.388(3) . ?
C5 H5 0.9300 . ?
C6 H6 0.9300 . ?
C31 H31A 0.9600 . ?
C31 H31B 0.9600 . ?
C31 H31C 0.9600 . ?
C30 H30A 0.9600 . ?
C30 H30B 0.9600 . ?
C30 H30C 0.9600 . ?
C36 H36A 0.9600 . ?
C36 H36B 0.9600 . ?
C36 H36C 0.9600 . ?
C35 H35A 0.9600 . ?
C35 H35B 0.9600 . ?
C35 H35C 0.9600 . ?

loop_
_geom_torsion_atom_site_label_1
_geom_torsion_atom_site_label_2
_geom_torsion_atom_site_label_3
_geom_torsion_atom_site_label_4
_geom_torsion
_geom_torsion_site_symmetry_1
_geom_torsion_site_symmetry_2
_geom_torsion_site_symmetry_3
_geom_torsion_site_symmetry_4
_geom_torsion_publ_flag
N13 Cu1 O26 C11 16.42(19) . . . . ?
O21 Cu1 O26 C11 -85.1(2) . . . . ?
O27 Cu1 O26 C11 -174.99(19) . . . . ?
C12 N13 C14 C19 37.5(2) . . . . ?
Cu1 N13 C14 C19 -137.69(15) . . . . ?
C12 N13 C14 C15 -145.55(18) . . . . ?
Cu1 N13 C14 C15 39.3(2) . . . . ?
Cu1 O21 C20 O22 -170.77(15) . . . . ?
Cu1 O21 C20 C15 12.7(3) . . . . ?
C14 N13 C12 C2 -175.20(17) . . . . ?
Cu1 N13 C12 C2 -0.4(3) . . . . ?
C15 C14 C19 C18 -0.1(3) . . . . ?
N13 C14 C19 C18 176.90(17) . . . . ?
C19 C14 C15 C16 -1.6(3) . . . . ?
N13 C14 C15 C16 -178.59(17) . . . . ?
C19 C14 C15 C20 176.19(18) . . . . ?
N13 C14 C15 C20 -0.8(3) . . . . ?
O22 C20 C15 C16 -26.7(3) . . . . ?
O21 C20 C15 C16 149.93(19) . . . . ?
O22 C20 C15 C14 155.44(19) . . . . ?
O21 C20 C15 C14 -27.9(3) . . . . ?
C14 C19 C18 C17 1.1(3) . . . . ?
C14 C19 C18 C23 -176.43(18) . . . . ?
N13 C12 C2 C11 6.0(3) . . . . ?
N13 C12 C2 C3 -177.00(18) . . . . ?
C19 C18 C17 C16 -0.4(3) . . . . ?
C23 C18 C17 C16 177.20(19) . . . . ?
C12 C2 C3 C4 -2.9(3) . . . . ?
C11 C2 C3 C4 174.21(19) . . . . ?
C12 C2 C3 C8 178.94(17) . . . . ?
C11 C2 C3 C8 -4.0(3) . . . . ?
C18 C17 C16 C15 -1.3(3) . . . . ?
C14 C15 C16 C17 2.4(3) . . . . ?
C20 C15 C16 C17 -175.58(19) . . . . ?
C19 C18 C23 O24 172.4(2) . . . . ?
C17 C18 C23 O24 -5.2(3) . . . . ?
C19 C18 C23 O25 -6.0(3) . . . . ?
C17 C18 C23 O25 176.39(19) . . . . ?
C4 C3 C8 C7 1.1(3) . . . . ?
C2 C3 C8 C7 179.36(19) . . . . ?
C4 C3 C8 C9 -177.55(19) . . . . ?
C2 C3 C8 C9 0.8(3) . . . . ?
Cu1 O27 C28 N29 -173.51(16) . . . . ?
C30 N29 C28 O27 -2.1(4) . . . . ?
C31 N29 C28 O27 -177.6(2) . . . . ?
Cu1 O26 C11 C2 -15.7(3) . . . . ?
Cu1 O26 C11 C10 164.83(15) . . . . ?
C12 C2 C11 O26 2.4(3) . . . . ?
C3 C2 C11 O26 -174.62(19) . . . . ?
C12 C2 C11 C10 -178.12(19) . . . . ?
C3 C2 C11 C10 4.9(3) . . . . ?
C8 C3 C4 C5 0.6(3) . . . . ?
C2 C3 C4 C5 -177.6(2) . . . . ?
C3 C8 C9 C10 1.6(3) . . . . ?
C7 C8 C9 C10 -177.0(2) . . . . ?
C3 C8 C7 C6 -1.9(3) . . . . ?
C9 C8 C7 C6 176.7(2) . . . . ?
C36 N34 C33 O32 -0.1(4) . . . . ?
C35 N34 C33 O32 -175.4(3) . . . . ?
C8 C9 C10 C11 -0.6(4) . . . . ?
O26 C11 C10 C9 176.9(2) . . . . ?
C2 C11 C10 C9 -2.7(3) . . . . ?
C3 C4 C5 C6 -1.6(4) . . . . ?
C8 C7 C6 C5 1.0(4) . . . . ?
C4 C5 C6 C7 0.7(4) . . . . ?
